data_7117058
loop_
_publ_author_name
'Hiroki Fukunaga'
'Takafumi Yoshino'
'Hajime Sagayama'
'Jun-ichi Yamaura'
'Taka-hisa Arima'
'Wataru Kosaka'
'Hitoshi Miyasaka'

_publ_section_title
;
 A charge-disproportionate ordered state with delta = 0.75 in a chemically
 sensitive donor/acceptor D^delta^+2A^2delta-^ layered framework
;
_journal_name_full Chem.Commun.
_journal_page_first 7795
_journal_paper_doi 10.1039/C5cc01633A
_journal_volume 51
_journal_year 2015
_chemical_formula_sum 'C70 H40 F8 N4 O18 Ru4'
_chemical_formula_weight 1781.34
_chemical_name_systematic
; 
 ? 
;
_space_group_IT_number 2
_symmetry_cell_setting triclinic
_symmetry_space_group_name_Hall '-P 1'
_symmetry_space_group_name_H-M 'P -1'
_atom_sites_solution_hydrogens geom
_atom_sites_solution_primary direct
_atom_sites_solution_secondary difmap
_audit_creation_method SHELXL-97
_audit_update_record
;
2015-02-20 deposited with the CCDC.
2015-03-17 downloaded from the CCDC.
;
_cell_angle_alpha 80.126(11)
_cell_angle_beta 79.263(11)
_cell_angle_gamma 74.635(10)
_cell_formula_units_Z 2
_cell_length_a 10.551(3)
_cell_length_b 13.573(4)
_cell_length_c 30.865(5)
_cell_measurement_reflns_used 39122
_cell_measurement_temperature 100(2)
_cell_measurement_theta_max 30.00
_cell_measurement_theta_min 5.00
_cell_volume 4152.6(18)
_computing_cell_refinement 'SAINT (Bruker, 2000)'
_computing_data_collection 'APEX (Bruker, 2000)'
_computing_data_reduction 'SAINT (Bruker, 2000)'
_computing_molecular_graphics 'VESTA (K. Monma, 2008)'
_computing_structure_refinement 'SHELXL-97 (Sheldrick, 1997)'
_computing_structure_solution 'SHELXS-97 (Sheldrick, 1990)'
_diffrn_ambient_temperature 100(2)
_diffrn_measured_fraction_theta_full 0.990
_diffrn_measured_fraction_theta_max 0.990
_diffrn_measurement_device_type 'CCD area detector'
_diffrn_measurement_method 'PHI & OMEGA SCAN'
_diffrn_radiation_monochromator graphite
_diffrn_radiation_source 'fine-focus sealed tube'
_diffrn_radiation_type MoK\a
_diffrn_radiation_wavelength 0.71075
_diffrn_reflns_av_R_equivalents 0.0307
_diffrn_reflns_av_sigmaI/netI 0.0322
_diffrn_reflns_limit_h_max 13
_diffrn_reflns_limit_h_min -12
_diffrn_reflns_limit_k_max 16
_diffrn_reflns_limit_k_min -16
_diffrn_reflns_limit_l_max 38
_diffrn_reflns_limit_l_min -38
_diffrn_reflns_number 33312
_diffrn_reflns_theta_full 26.00
_diffrn_reflns_theta_max 26.00
_diffrn_reflns_theta_min 0.68
_exptl_absorpt_coefficient_mu 0.793
_exptl_absorpt_correction_T_max 0.7421
_exptl_absorpt_correction_T_min 0.5695
_exptl_absorpt_correction_type multi-scan
_exptl_crystal_colour brown
_exptl_crystal_density_diffrn 1.425
_exptl_crystal_density_method 'not measured'
_exptl_crystal_description block
_exptl_crystal_F_000 1760
_exptl_crystal_size_max 0.80
_exptl_crystal_size_mid 0.40
_exptl_crystal_size_min 0.40
_platon_squeeze_details
;
The unit cell contains 2 methylene chloride and 2 nitrobenzene molecules 
which have been treated as a diffuse contribution to the overall scattering 
without specific atom positions by SQUEEZE/PLATON.
;
_refine_diff_density_max 0.851
_refine_diff_density_min -0.722
_refine_diff_density_rms 0.100
_refine_ls_extinction_method none
_refine_ls_goodness_of_fit_ref 1.103
_refine_ls_hydrogen_treatment mixed
_refine_ls_matrix_type full
_refine_ls_number_parameters 941
_refine_ls_number_reflns 16130
_refine_ls_number_restraints 0
_refine_ls_restrained_S_all 1.103
_refine_ls_R_factor_all 0.0445
_refine_ls_R_factor_gt 0.0363
_refine_ls_shift/su_max 0.003
_refine_ls_shift/su_mean 0.000
_refine_ls_structure_factor_coef Fsqd
_refine_ls_weighting_details 'calc w=1/[\s^2^(Fo^2^)+(0.0460P)^2^+7.9693P] where P=(Fo^2^+2Fc^2^)/3'
_refine_ls_weighting_scheme calc
_refine_ls_wR_factor_gt 0.1146
_refine_ls_wR_factor_ref 0.1180
_reflns_number_gt 12086
_reflns_number_total 16130
_reflns_threshold_expression >2\s(I)
_cod_data_source_file c5cc01633a2.cif
_cod_data_source_block shelxl
_cod_database_code 7117058

loop_
_symmetry_equiv_pos_as_xyz
'x, y, z'
'-x, -y, -z'

loop_
_atom_site_label
_atom_site_type_symbol
_atom_site_fract_x
_atom_site_fract_y
_atom_site_fract_z
_atom_site_U_iso_or_equiv
_atom_site_adp_type
_atom_site_occupancy
_atom_site_symmetry_multiplicity
_atom_site_calc_flag
_atom_site_refinement_flags
_atom_site_disorder_assembly
_atom_site_disorder_group
Ru1 Ru 0.94134(3) 0.066711(18) 0.478076(8) 0.01870(8) Uani 1 1 d . . .
Ru2 Ru 0.52575(2) 0.485174(18) 0.283954(8) 0.01673(8) Uani 1 1 d . . .
Ru3 Ru 0.46817(2) 0.522896(18) 0.213933(8) 0.01667(8) Uani 1 1 d . . .
Ru4 Ru 0.05663(2) 0.932850(18) 0.022477(8) 0.01665(8) Uani 1 1 d . . .
F1 F 1.7076(3) 0.1154(3) 0.36531(9) 0.0661(9) Uani 1 1 d . . .
F2 F 1.0732(3) -0.38457(19) 0.31408(8) 0.0558(7) Uani 1 1 d . . .
F3 F -0.1486(2) 0.25813(18) 0.33996(7) 0.0371(5) Uani 1 1 d . . .
F4 F 0.0916(3) 1.0882(2) 0.29701(12) 0.0710(9) Uani 1 1 d . . .
F5 F -0.7146(3) 0.8956(2) 0.13037(9) 0.0553(7) Uani 1 1 d . . .
F6 F -0.0813(3) 1.38905(17) 0.18341(8) 0.0459(6) Uani 1 1 d . . .
F7 F 1.1380(2) 0.75412(18) 0.15914(7) 0.0371(5) Uani 1 1 d . . .
F8 F 0.8883(3) -0.08278(19) 0.20151(12) 0.0658(8) Uani 1 1 d . . .
O1 O 1.1175(2) 0.09381(18) 0.44188(8) 0.0264(5) Uani 1 1 d . . .
O2 O 1.2316(2) -0.03681(17) 0.48514(8) 0.0243(5) Uani 1 1 d . . .
O3 O 0.9403(2) -0.03315(17) 0.43495(8) 0.0251(5) Uani 1 1 d . . .
O4 O 1.0562(2) -0.16438(17) 0.47773(8) 0.0260(5) Uani 1 1 d . . .
O8 O 0.4233(2) 0.62882(16) 0.29712(7) 0.0215(5) Uani 1 1 d . . .
O9 O 0.3674(2) 0.66453(17) 0.22885(7) 0.0214(5) Uani 1 1 d . . .
O6 O 0.3597(2) 0.43198(17) 0.30583(7) 0.0207(5) Uani 1 1 d . . .
O7 O 0.3034(2) 0.46849(17) 0.23735(7) 0.0212(5) Uani 1 1 d . . .
O5 O 0.6240(3) 0.29647(19) 0.52246(8) 0.0369(7) Uani 1 1 d . . .
O10 O -0.1189(2) 0.90707(17) 0.05583(7) 0.0227(5) Uani 1 1 d . . .
O11 O -0.2287(2) 1.03696(17) 0.01142(7) 0.0218(5) Uani 1 1 d . . .
O12 O 0.0530(2) 1.03069(16) 0.06567(7) 0.0208(5) Uani 1 1 d . . .
O13 O -0.0567(2) 1.16200(16) 0.02151(7) 0.0215(5) Uani 1 1 d . . .
O18 O 0.5694(2) 0.37946(16) 0.20068(7) 0.0208(5) Uani 1 1 d . . .
O17 O 0.6253(2) 0.34334(17) 0.26949(8) 0.0233(5) Uani 1 1 d . . .
O16 O 0.6346(2) 0.57460(17) 0.19221(7) 0.0210(5) Uani 1 1 d . . .
O15 O 0.6907(2) 0.53858(17) 0.26088(7) 0.0207(5) Uani 1 1 d . . .
O14 O 0.3830(4) 0.7051(2) -0.02422(9) 0.0526(9) Uani 1 1 d . . .
N1 N 0.8061(3) 0.2032(2) 0.44298(9) 0.0238(6) Uani 1 1 d . . .
N2 N 0.5800(3) 0.4376(2) 0.35312(9) 0.0257(6) Uani 1 1 d . . .
N3 N 0.4161(3) 0.5692(2) 0.14599(9) 0.0233(6) Uani 1 1 d . . .
N4 N 0.1846(3) 0.7960(2) 0.05639(9) 0.0242(6) Uani 1 1 d . . .
C1 C 1.2255(3) 0.0365(3) 0.45346(12) 0.0260(7) Uani 1 1 d . . .
C2 C 1.3540(4) 0.0562(3) 0.42911(12) 0.0285(8) Uani 1 1 d . . .
C3 C 1.4727(4) 0.0023(3) 0.44388(13) 0.0345(9) Uani 1 1 d . . .
H3 H 1.4720 -0.0497 0.4687 0.041 Uiso 1 1 calc R . .
C4 C 1.5924(4) 0.0234(4) 0.42289(13) 0.0418(10) Uani 1 1 d . . .
H4 H 1.6736 -0.0123 0.4334 0.050 Uiso 1 1 calc R . .
C5 C 1.5904(4) 0.0973(4) 0.38654(14) 0.0464(11) Uani 1 1 d . . .
C6 C 1.4762(5) 0.1521(5) 0.37152(17) 0.0649(16) Uani 1 1 d . . .
H6 H 1.4779 0.2048 0.3469 0.078 Uiso 1 1 calc R . .
C7 C 1.3576(5) 0.1305(4) 0.39243(16) 0.0523(13) Uani 1 1 d . . .
H7 H 1.2773 0.1670 0.3815 0.063 Uiso 1 1 calc R . .
C8 C 1.0011(3) -0.1267(2) 0.44355(11) 0.0235(7) Uani 1 1 d . . .
C9 C 1.0123(4) -0.1968(3) 0.40987(12) 0.0267(7) Uani 1 1 d . . .
C10 C 0.9549(4) -0.1607(3) 0.37184(12) 0.0296(8) Uani 1 1 d . . .
H10 H 0.9026 -0.0920 0.3678 0.035 Uiso 1 1 calc R . .
C11 C 0.9732(4) -0.2245(3) 0.33936(13) 0.0351(9) Uani 1 1 d . . .
H11 H 0.9325 -0.2011 0.3133 0.042 Uiso 1 1 calc R . .
C12 C 1.0521(5) -0.3229(3) 0.34607(13) 0.0394(10) Uani 1 1 d . . .
C13 C 1.1104(5) -0.3616(3) 0.38366(15) 0.0456(11) Uani 1 1 d . . .
H13 H 1.1639 -0.4300 0.3872 0.055 Uiso 1 1 calc R . .
C14 C 1.0887(4) -0.2979(3) 0.41630(13) 0.0367(9) Uani 1 1 d . . .
H14 H 1.1258 -0.3230 0.4430 0.044 Uiso 1 1 calc R . .
C15 C 0.7238(3) 0.2769(2) 0.43922(10) 0.0224(7) Uani 1 1 d . . .
C16 C 0.6268(3) 0.3701(3) 0.43292(11) 0.0242(7) Uani 1 1 d . . .
C17 C 0.6030(3) 0.4052(2) 0.38857(11) 0.0214(7) Uani 1 1 d . . .
C18 C 0.5626(3) 0.4343(2) 0.46666(11) 0.0243(7) Uani 1 1 d . . .
C19 C 0.5649(4) 0.3982(3) 0.51312(11) 0.0265(7) Uani 1 1 d . . .
C20 C 0.4941(4) 0.5375(3) 0.45526(11) 0.0267(8) Uani 1 1 d . . .
H20 H 0.4888 0.5631 0.4248 0.032 Uiso 1 1 calc R . .
C21 C 0.6132(5) 0.2515(3) 0.56774(12) 0.0396(10) Uani 1 1 d . . .
H21A H 0.660(3) 0.2845(19) 0.5846(5) 0.059 Uiso 1 1 calc R . .
H21B H 0.655(3) 0.176(2) 0.56952(15) 0.059 Uiso 1 1 calc R . .
H21C H 0.517(3) 0.263(2) 0.5810(5) 0.059 Uiso 1 1 calc R . .
C22 C 0.2838(3) 0.4333(2) 0.27818(11) 0.0196(6) Uani 1 1 d . . .
C23 C 0.1668(3) 0.3891(2) 0.29480(11) 0.0208(7) Uani 1 1 d . . .
C24 C 0.0821(4) 0.3842(3) 0.26574(12) 0.0282(8) Uani 1 1 d . . .
H24 H 0.0981 0.4108 0.2352 0.034 Uiso 1 1 calc R . .
C25 C -0.0244(4) 0.3408(3) 0.28127(12) 0.0301(8) Uani 1 1 d . . .
H25 H -0.0827 0.3377 0.2618 0.036 Uiso 1 1 calc R . .
C26 C -0.0449(4) 0.3022(3) 0.32508(12) 0.0275(7) Uani 1 1 d . . .
C27 C 0.0353(4) 0.3056(3) 0.35506(12) 0.0343(9) Uani 1 1 d . . .
H27 H 0.0183 0.2780 0.3854 0.041 Uiso 1 1 calc R . .
C28 C 0.1417(4) 0.3508(3) 0.33945(12) 0.0294(8) Uani 1 1 d . . .
H28 H 0.1976 0.3555 0.3594 0.035 Uiso 1 1 calc R . .
C29 C 0.3646(3) 0.6896(2) 0.26647(11) 0.0205(7) Uani 1 1 d . . .
C30 C 0.2916(3) 0.7954(2) 0.27529(11) 0.0230(7) Uani 1 1 d . . .
C31 C 0.2902(4) 0.8289(3) 0.31584(13) 0.0318(8) Uani 1 1 d . . .
H31 H 0.3359 0.7836 0.3381 0.038 Uiso 1 1 calc R . .
C32 C 0.2217(4) 0.9287(3) 0.32359(15) 0.0423(10) Uani 1 1 d . . .
H32 H 0.2191 0.9528 0.3510 0.051 Uiso 1 1 calc R . .
C33 C 0.1576(4) 0.9915(3) 0.28979(17) 0.0452(11) Uani 1 1 d . . .
C34 C 0.1598(4) 0.9612(3) 0.24935(15) 0.0385(9) Uani 1 1 d . . .
H34 H 0.1161 1.0075 0.2269 0.046 Uiso 1 1 calc R . .
C35 C 0.2269(4) 0.8619(3) 0.24207(13) 0.0299(8) Uani 1 1 d . . .
H35 H 0.2290 0.8389 0.2145 0.036 Uiso 1 1 calc R . .
C36 C -0.2268(3) 0.9638(2) 0.04345(10) 0.0199(6) Uani 1 1 d . . .
C37 C -0.3562(4) 0.9467(3) 0.06702(12) 0.0269(7) Uani 1 1 d . . .
C38 C -0.4737(4) 1.0073(3) 0.05354(12) 0.0317(8) Uani 1 1 d . . .
H38 H -0.4711 1.0614 0.0296 0.038 Uiso 1 1 calc R . .
C39 C -0.5954(4) 0.9896(3) 0.07472(13) 0.0389(9) Uani 1 1 d . . .
H39 H -0.6763 1.0311 0.0657 0.047 Uiso 1 1 calc R . .
C40 C -0.5958(4) 0.9115(4) 0.10868(14) 0.0402(10) Uani 1 1 d . . .
C41 C -0.4812(5) 0.8475(4) 0.12243(16) 0.0516(12) Uani 1 1 d . . .
H41 H -0.4849 0.7922 0.1458 0.062 Uiso 1 1 calc R . .
C42 C -0.3608(4) 0.8663(3) 0.10120(15) 0.0443(11) Uani 1 1 d . . .
H42 H -0.2804 0.8236 0.1101 0.053 Uiso 1 1 calc R . .
C43 C -0.0058(3) 1.1248(2) 0.05688(11) 0.0212(7) Uani 1 1 d . . .
C44 C -0.0194(3) 1.1957(2) 0.08985(11) 0.0221(7) Uani 1 1 d . . .
C45 C 0.0356(3) 1.1606(3) 0.12914(11) 0.0255(7) Uani 1 1 d . . .
H45 H 0.0863 1.0917 0.1342 0.031 Uiso 1 1 calc R . .
C46 C 0.0163(4) 1.2264(3) 0.16048(12) 0.0296(8) Uani 1 1 d . . .
H46 H 0.0544 1.2040 0.1871 0.036 Uiso 1 1 calc R . .
C47 C -0.0598(4) 1.3254(3) 0.15232(13) 0.0326(8) Uani 1 1 d . . .
C48 C -0.1144(4) 1.3632(3) 0.11392(13) 0.0325(8) Uani 1 1 d . . .
H48 H -0.1652 1.4323 0.1092 0.039 Uiso 1 1 calc R . .
C49 C -0.0925(4) 1.2970(3) 0.08226(12) 0.0288(8) Uani 1 1 d . . .
H49 H -0.1277 1.3211 0.0551 0.035 Uiso 1 1 calc R . .
C50 C 0.2731(3) 0.7248(2) 0.05988(10) 0.0191(6) Uani 1 1 d . . .
C51 C 0.3751(3) 0.6361(2) 0.06664(10) 0.0219(7) Uani 1 1 d . . .
C52 C 0.3966(3) 0.6019(2) 0.11037(11) 0.0208(7) Uani 1 1 d . . .
C53 C 0.4398(3) 0.5684(2) 0.03232(10) 0.0212(7) Uani 1 1 d . . .
C54 C 0.4399(4) 0.6020(3) -0.01317(11) 0.0277(8) Uani 1 1 d . . .
C55 C 0.5023(4) 0.4650(3) 0.04447(11) 0.0282(8) Uani 1 1 d . . .
H55 H 0.5052 0.4401 0.0751 0.034 Uiso 1 1 calc R . .
C56 C 0.3948(4) 0.7468(3) -0.06836(14) 0.0383(9) Uani 1 1 d . . .
H56A H 0.492(3) 0.741(2) -0.0807(4) 0.058 Uiso 1 1 calc R . .
H56B H 0.346(3) 0.822(2) -0.07104(18) 0.058 Uiso 1 1 calc R . .
H56C H 0.355(3) 0.7085(18) -0.0857(5) 0.058 Uiso 1 1 calc R . .
C57 C 0.7121(3) 0.5737(2) 0.21964(10) 0.0205(7) Uani 1 1 d . . .
C58 C 0.8291(3) 0.6170(2) 0.20319(11) 0.0207(7) Uani 1 1 d . . .
C59 C 0.9121(4) 0.6219(3) 0.23265(12) 0.0264(7) Uani 1 1 d . . .
H59 H 0.8959 0.5944 0.2630 0.032 Uiso 1 1 calc R . .
C60 C 1.0189(4) 0.6674(3) 0.21732(12) 0.0289(8) Uani 1 1 d . . .
H60 H 1.0772 0.6704 0.2368 0.035 Uiso 1 1 calc R . .
C61 C 1.0376(4) 0.7078(3) 0.17331(12) 0.0266(7) Uani 1 1 d . . .
C62 C 0.9570(4) 0.7025(3) 0.14308(12) 0.0288(8) Uani 1 1 d . . .
H62 H 0.9733 0.7301 0.1127 0.035 Uiso 1 1 calc R . .
C63 C 0.8538(4) 0.6562(3) 0.15858(12) 0.0264(7) Uani 1 1 d . . .
H63 H 0.7983 0.6507 0.1386 0.032 Uiso 1 1 calc R . .
C64 C 0.6262(3) 0.3180(2) 0.23125(11) 0.0204(7) Uani 1 1 d . . .
C65 C 0.6973(3) 0.2117(2) 0.22277(11) 0.0235(7) Uani 1 1 d . . .
C66 C 0.6950(4) 0.1780(3) 0.18284(13) 0.0320(8) Uani 1 1 d . . .
H66 H 0.6486 0.2234 0.1608 0.038 Uiso 1 1 calc R . .
C67 C 0.7604(4) 0.0785(3) 0.17528(15) 0.0400(10) Uani 1 1 d . . .
H67 H 0.7616 0.0552 0.1478 0.048 Uiso 1 1 calc R . .
C68 C 0.8230(4) 0.0145(3) 0.20805(17) 0.0438(11) Uani 1 1 d . . .
C69 C 0.8265(4) 0.0452(3) 0.24815(16) 0.0413(10) Uani 1 1 d . . .
H69 H 0.8719 -0.0013 0.2701 0.050 Uiso 1 1 calc R . .
C70 C 0.7630(4) 0.1448(3) 0.25552(13) 0.0296(8) Uani 1 1 d . . .
H70 H 0.7639 0.1677 0.2828 0.036 Uiso 1 1 calc R . .

loop_
_atom_site_aniso_label
_atom_site_aniso_U_11
_atom_site_aniso_U_22
_atom_site_aniso_U_33
_atom_site_aniso_U_23
_atom_site_aniso_U_13
_atom_site_aniso_U_12
Ru1 0.01911(14) 0.01777(13) 0.01656(14) 0.00036(10) -0.00413(11) -0.00046(10)
Ru2 0.01880(15) 0.01737(13) 0.01318(14) -0.00004(10) -0.00418(10) -0.00285(10)
Ru3 0.01893(15) 0.01760(13) 0.01261(13) -0.00039(10) -0.00402(10) -0.00272(10)
Ru4 0.01662(14) 0.01611(13) 0.01524(13) -0.00080(10) -0.00294(10) -0.00089(10)
F1 0.0431(16) 0.120(3) 0.0428(15) 0.0103(16) 0.0005(12) -0.0505(17)
F2 0.090(2) 0.0388(13) 0.0407(14) -0.0186(11) -0.0202(14) -0.0029(13)
F3 0.0328(12) 0.0486(13) 0.0341(12) -0.0028(10) 0.0005(10) -0.0222(10)
F4 0.071(2) 0.0303(13) 0.100(2) -0.0244(15) -0.0066(18) 0.0132(13)
F5 0.0387(15) 0.092(2) 0.0429(15) -0.0005(14) 0.0031(12) -0.0399(14)
F6 0.0680(17) 0.0354(12) 0.0356(13) -0.0175(10) -0.0125(12) -0.0034(11)
F7 0.0348(12) 0.0491(13) 0.0325(12) -0.0042(10) 0.0017(10) -0.0240(10)
F8 0.0581(18) 0.0278(12) 0.104(2) -0.0254(14) -0.0011(17) 0.0064(12)
O1 0.0220(12) 0.0273(12) 0.0259(13) 0.0058(10) -0.0048(10) -0.0039(10)
O2 0.0196(12) 0.0265(12) 0.0231(12) 0.0034(10) -0.0028(10) -0.0037(9)
O3 0.0280(13) 0.0225(11) 0.0229(12) -0.0024(9) -0.0081(10) -0.0005(10)
O4 0.0332(14) 0.0205(11) 0.0225(12) -0.0021(9) -0.0091(10) -0.0001(10)
O8 0.0259(12) 0.0189(11) 0.0176(11) -0.0011(9) -0.0054(9) -0.0013(9)
O9 0.0263(12) 0.0216(11) 0.0151(11) -0.0043(9) -0.0033(9) -0.0024(9)
O6 0.0217(12) 0.0236(11) 0.0161(11) 0.0001(9) -0.0036(9) -0.0056(9)
O7 0.0207(12) 0.0251(11) 0.0181(11) 0.0016(9) -0.0061(9) -0.0068(9)
O5 0.0555(18) 0.0262(13) 0.0157(12) -0.0024(10) -0.0046(12) 0.0127(12)
O10 0.0215(12) 0.0226(11) 0.0210(12) 0.0008(9) -0.0016(9) -0.0033(9)
O11 0.0193(12) 0.0235(11) 0.0200(12) 0.0001(9) -0.0024(9) -0.0033(9)
O12 0.0230(12) 0.0203(11) 0.0174(11) -0.0032(9) -0.0036(9) -0.0016(9)
O13 0.0232(12) 0.0197(11) 0.0205(12) -0.0035(9) -0.0057(9) -0.0009(9)
O18 0.0245(12) 0.0206(11) 0.0166(11) -0.0042(9) -0.0031(9) -0.0027(9)
O17 0.0245(12) 0.0222(11) 0.0211(12) 0.0002(9) -0.0053(10) -0.0029(9)
O16 0.0205(12) 0.0229(11) 0.0188(11) 0.0015(9) -0.0036(9) -0.0062(9)
O15 0.0205(12) 0.0224(11) 0.0194(11) -0.0016(9) -0.0052(9) -0.0046(9)
O14 0.082(2) 0.0306(15) 0.0216(14) 0.0009(11) -0.0024(14) 0.0207(15)
N1 0.0249(15) 0.0260(14) 0.0143(13) -0.0005(11) -0.0009(11) 0.0019(12)
N2 0.0290(16) 0.0236(14) 0.0207(15) -0.0031(12) -0.0081(12) 0.0036(12)
N3 0.0267(15) 0.0214(13) 0.0180(15) -0.0039(11) -0.0040(12) 0.0018(11)
N4 0.0279(16) 0.0217(14) 0.0185(14) 0.0004(11) -0.0053(12) 0.0011(12)
C1 0.0241(18) 0.0262(17) 0.0264(18) -0.0013(14) -0.0050(14) -0.0042(14)
C2 0.0275(19) 0.0352(19) 0.0223(17) -0.0012(14) -0.0011(15) -0.0100(15)
C3 0.027(2) 0.048(2) 0.0273(19) 0.0003(17) -0.0034(16) -0.0101(17)
C4 0.028(2) 0.070(3) 0.031(2) -0.001(2) -0.0037(17) -0.021(2)
C5 0.039(2) 0.075(3) 0.034(2) 0.000(2) -0.0022(19) -0.035(2)
C6 0.049(3) 0.092(4) 0.048(3) 0.033(3) -0.009(2) -0.032(3)
C7 0.035(2) 0.065(3) 0.048(3) 0.024(2) -0.009(2) -0.016(2)
C8 0.0249(18) 0.0242(16) 0.0195(16) -0.0030(13) -0.0020(14) -0.0035(13)
C9 0.0313(19) 0.0235(16) 0.0262(18) -0.0045(14) -0.0052(15) -0.0066(14)
C10 0.032(2) 0.0263(17) 0.0302(19) -0.0045(15) -0.0082(16) -0.0033(15)
C11 0.040(2) 0.035(2) 0.030(2) -0.0044(16) -0.0103(17) -0.0065(17)
C12 0.058(3) 0.0315(19) 0.030(2) -0.0099(16) -0.0080(19) -0.0090(18)
C13 0.069(3) 0.0240(18) 0.043(2) -0.0077(17) -0.019(2) 0.0003(19)
C14 0.052(3) 0.0252(18) 0.032(2) -0.0048(15) -0.0150(19) -0.0012(17)
C15 0.0269(18) 0.0250(16) 0.0136(15) -0.0014(12) -0.0032(13) -0.0042(14)
C16 0.0296(19) 0.0248(16) 0.0134(16) -0.0022(13) -0.0062(14) 0.0035(14)
C17 0.0226(17) 0.0197(15) 0.0180(17) -0.0063(12) -0.0037(13) 0.0045(12)
C18 0.0261(18) 0.0238(16) 0.0187(16) -0.0023(13) -0.0056(14) 0.0028(13)
C19 0.033(2) 0.0207(15) 0.0200(17) -0.0007(13) -0.0080(14) 0.0049(13)
C20 0.0323(19) 0.0259(17) 0.0144(15) -0.0006(13) -0.0051(14) 0.0056(14)
C21 0.054(3) 0.0277(18) 0.0237(19) 0.0023(15) -0.0017(18) 0.0060(17)
C22 0.0198(16) 0.0152(14) 0.0215(16) -0.0024(12) -0.0031(13) -0.0005(12)
C23 0.0194(16) 0.0179(14) 0.0231(17) -0.0002(12) -0.0031(13) -0.0024(12)
C24 0.0294(19) 0.0315(18) 0.0240(18) 0.0015(14) -0.0067(15) -0.0090(15)
C25 0.030(2) 0.0356(19) 0.0277(19) -0.0007(15) -0.0104(16) -0.0114(16)
C26 0.0237(18) 0.0261(17) 0.0321(19) -0.0036(14) 0.0018(15) -0.0091(14)
C27 0.035(2) 0.044(2) 0.0219(18) 0.0025(16) -0.0007(16) -0.0137(17)
C28 0.033(2) 0.0337(19) 0.0231(18) -0.0011(15) -0.0059(15) -0.0118(15)
C29 0.0191(16) 0.0217(15) 0.0203(16) -0.0017(13) -0.0022(13) -0.0051(12)
C30 0.0206(17) 0.0221(16) 0.0246(17) -0.0025(13) -0.0002(14) -0.0045(13)
C31 0.038(2) 0.0289(18) 0.0287(19) -0.0070(15) -0.0007(16) -0.0082(16)
C32 0.047(3) 0.034(2) 0.048(3) -0.0180(19) 0.000(2) -0.0101(18)
C33 0.035(2) 0.0233(18) 0.074(3) -0.014(2) 0.001(2) -0.0024(16)
C34 0.032(2) 0.0254(18) 0.052(3) -0.0020(17) -0.0067(19) 0.0015(16)
C35 0.0252(19) 0.0272(17) 0.034(2) -0.0007(15) -0.0044(15) -0.0028(14)
C36 0.0225(17) 0.0222(15) 0.0162(15) -0.0053(12) -0.0022(13) -0.0063(13)
C37 0.0254(18) 0.0292(17) 0.0259(18) -0.0034(14) -0.0009(14) -0.0083(14)
C38 0.0253(19) 0.047(2) 0.0232(18) -0.0004(16) -0.0033(15) -0.0127(16)
C39 0.026(2) 0.062(3) 0.031(2) -0.0053(19) -0.0054(16) -0.0145(18)
C40 0.032(2) 0.062(3) 0.032(2) -0.0099(19) 0.0047(17) -0.025(2)
C41 0.048(3) 0.054(3) 0.051(3) 0.012(2) 0.002(2) -0.027(2)
C42 0.030(2) 0.045(2) 0.049(3) 0.011(2) -0.0006(19) -0.0095(18)
C43 0.0179(16) 0.0221(15) 0.0231(17) -0.0023(13) -0.0031(13) -0.0043(12)
C44 0.0188(16) 0.0260(16) 0.0213(17) -0.0039(13) -0.0001(13) -0.0068(13)
C45 0.0266(18) 0.0266(17) 0.0219(17) -0.0030(13) -0.0028(14) -0.0045(14)
C46 0.033(2) 0.0340(19) 0.0236(18) -0.0065(15) -0.0049(15) -0.0096(16)
C47 0.038(2) 0.0309(18) 0.031(2) -0.0111(15) -0.0032(17) -0.0094(16)
C48 0.038(2) 0.0260(17) 0.032(2) -0.0074(15) -0.0052(17) -0.0018(15)
C49 0.033(2) 0.0283(17) 0.0248(18) -0.0039(14) -0.0066(15) -0.0045(15)
C50 0.0221(17) 0.0234(16) 0.0109(14) -0.0027(12) -0.0011(12) -0.0045(13)
C51 0.0245(17) 0.0218(15) 0.0153(16) -0.0019(12) -0.0046(13) 0.0022(13)
C52 0.0208(16) 0.0179(14) 0.0200(17) -0.0049(12) -0.0039(13) 0.0036(12)
C53 0.0240(17) 0.0208(15) 0.0151(15) -0.0050(12) -0.0024(13) 0.0025(13)
C54 0.036(2) 0.0222(16) 0.0167(16) -0.0016(13) -0.0053(14) 0.0077(14)
C55 0.035(2) 0.0275(17) 0.0149(16) 0.0011(13) -0.0068(14) 0.0045(15)
C56 0.040(2) 0.0253(18) 0.041(2) 0.0061(16) -0.0060(18) 0.0013(16)
C57 0.0243(17) 0.0169(14) 0.0179(16) -0.0006(12) -0.0039(13) -0.0012(12)
C58 0.0203(16) 0.0173(14) 0.0223(16) -0.0034(12) -0.0016(13) -0.0014(12)
C59 0.0271(19) 0.0287(17) 0.0223(17) -0.0008(14) -0.0028(14) -0.0068(14)
C60 0.0262(19) 0.0330(18) 0.0293(19) -0.0044(15) -0.0058(15) -0.0088(15)
C61 0.0273(19) 0.0241(16) 0.0274(18) -0.0064(14) 0.0029(15) -0.0075(14)
C62 0.033(2) 0.0332(18) 0.0213(17) -0.0014(14) -0.0016(15) -0.0130(15)
C63 0.0289(19) 0.0285(17) 0.0226(17) -0.0033(14) -0.0049(14) -0.0077(14)
C64 0.0192(16) 0.0235(15) 0.0185(16) -0.0023(13) -0.0012(13) -0.0067(13)
C65 0.0224(17) 0.0206(15) 0.0262(18) -0.0037(13) 0.0010(14) -0.0056(13)
C66 0.031(2) 0.0303(18) 0.034(2) -0.0060(15) 0.0008(16) -0.0093(15)
C67 0.040(2) 0.036(2) 0.045(2) -0.0211(19) 0.0089(19) -0.0115(18)
C68 0.036(2) 0.0255(19) 0.065(3) -0.0152(19) 0.007(2) -0.0020(16)
C69 0.030(2) 0.0282(19) 0.058(3) 0.0026(18) -0.0053(19) 0.0005(16)
C70 0.0255(19) 0.0242(17) 0.036(2) -0.0020(15) -0.0030(16) -0.0021(14)

loop_
_atom_type_symbol
_atom_type_description
_atom_type_scat_dispersion_real
_atom_type_scat_dispersion_imag
_atom_type_scat_source
C C 0.0033 0.0016 'International Tables Vol C Tables 4.2.6.8 and 6.1.1.4'
H H 0.0000 0.0000 'International Tables Vol C Tables 4.2.6.8 and 6.1.1.4'
F F 0.0171 0.0103 'International Tables Vol C Tables 4.2.6.8 and 6.1.1.4'
N N 0.0061 0.0033 'International Tables Vol C Tables 4.2.6.8 and 6.1.1.4'
O O 0.0106 0.0060 'International Tables Vol C Tables 4.2.6.8 and 6.1.1.4'
Ru Ru -1.2594 0.8363 'International Tables Vol C Tables 4.2.6.8 and 6.1.1.4'

loop_
_geom_angle_atom_site_label_1
_geom_angle_atom_site_label_2
_geom_angle_atom_site_label_3
_geom_angle
_geom_angle_site_symmetry_1
_geom_angle_site_symmetry_3
O3 Ru1 O2 90.09(10) . 2_756
O3 Ru1 O4 178.83(8) . 2_756
O2 Ru1 O4 89.67(10) 2_756 2_756
O3 Ru1 O1 89.76(10) . .
O2 Ru1 O1 178.71(9) 2_756 .
O4 Ru1 O1 90.45(10) 2_756 .
O3 Ru1 N1 94.45(10) . .
O2 Ru1 N1 85.31(10) 2_756 .
O4 Ru1 N1 86.67(10) 2_756 .
O1 Ru1 N1 95.98(10) . .
O3 Ru1 Ru1 90.13(6) . 2_756
O2 Ru1 Ru1 88.65(6) 2_756 2_756
O4 Ru1 Ru1 88.73(6) 2_756 2_756
O1 Ru1 Ru1 90.07(6) . 2_756
N1 Ru1 Ru1 172.43(7) . 2_756
O17 Ru2 O15 90.56(10) . .
O17 Ru2 O6 89.28(10) . .
O15 Ru2 O6 178.87(8) . .
O17 Ru2 O8 178.56(9) . .
O15 Ru2 O8 89.70(9) . .
O6 Ru2 O8 90.43(9) . .
O17 Ru2 N2 88.32(10) . .
O15 Ru2 N2 92.76(10) . .
O6 Ru2 N2 88.36(10) . .
O8 Ru2 N2 93.08(9) . .
O17 Ru2 Ru3 88.81(6) . .
O15 Ru2 Ru3 89.74(6) . .
O6 Ru2 Ru3 89.14(6) . .
O8 Ru2 Ru3 89.77(6) . .
N2 Ru2 Ru3 176.22(8) . .
O9 Ru3 O16 90.17(10) . .
O9 Ru3 O18 178.50(8) . .
O16 Ru3 O18 90.22(9) . .
O9 Ru3 O7 90.40(10) . .
O16 Ru3 O7 178.30(8) . .
O18 Ru3 O7 89.17(9) . .
O9 Ru3 N3 88.76(9) . .
O16 Ru3 N3 88.34(10) . .
O18 Ru3 N3 92.70(9) . .
O7 Ru3 N3 93.28(10) . .
O9 Ru3 Ru2 88.58(6) . .
O16 Ru3 Ru2 88.97(6) . .
O18 Ru3 Ru2 89.98(6) . .
O7 Ru3 Ru2 89.44(6) . .
N3 Ru3 Ru2 176.21(8) . .
O11 Ru4 O13 90.69(10) 2_575 2_575
O11 Ru4 O12 89.60(9) 2_575 .
O13 Ru4 O12 178.49(8) 2_575 .
O11 Ru4 O10 178.23(8) 2_575 .
O13 Ru4 O10 89.90(10) 2_575 .
O12 Ru4 O10 89.76(9) . .
O11 Ru4 N4 85.57(10) 2_575 .
O13 Ru4 N4 85.27(10) 2_575 .
O12 Ru4 N4 96.24(10) . .
O10 Ru4 N4 96.14(10) . .
O11 Ru4 Ru4 88.57(6) 2_575 2_575
O13 Ru4 Ru4 88.41(6) 2_575 2_575
O12 Ru4 Ru4 90.11(6) . 2_575
O10 Ru4 Ru4 89.78(6) . 2_575
N4 Ru4 Ru4 171.33(8) . 2_575
C1 O1 Ru1 117.6(2) . .
C1 O2 Ru1 119.6(2) . 2_756
C8 O3 Ru1 117.4(2) . .
C8 O4 Ru1 118.6(2) . 2_756
C29 O8 Ru2 118.0(2) . .
C29 O9 Ru3 120.44(19) . .
C22 O6 Ru2 118.9(2) . .
C22 O7 Ru3 118.5(2) . .
C19 O5 C21 118.1(3) . .
C36 O10 Ru4 118.7(2) . .
C36 O11 Ru4 120.3(2) . 2_575
C43 O12 Ru4 117.9(2) . .
C43 O13 Ru4 119.6(2) . 2_575
C64 O18 Ru3 118.2(2) . .
C64 O17 Ru2 119.79(19) . .
C57 O16 Ru3 119.8(2) . .
C57 O15 Ru2 118.8(2) . .
C56 O14 C54 119.0(3) . .
C15 N1 Ru1 157.9(3) . .
C17 N2 Ru2 173.4(3) . .
C52 N3 Ru3 172.1(3) . .
C50 N4 Ru4 157.3(3) . .
O2 C1 O1 124.1(3) . .
O2 C1 C2 117.0(3) . .
O1 C1 C2 118.9(3) . .
C7 C2 C3 118.6(4) . .
C7 C2 C1 121.1(3) . .
C3 C2 C1 120.2(3) . .
C4 C3 C2 120.9(4) . .
C5 C4 C3 118.0(4) . .
F1 C5 C6 119.5(4) . .
F1 C5 C4 117.9(4) . .
C6 C5 C4 122.6(4) . .
C5 C6 C7 119.0(4) . .
C6 C7 C2 120.8(4) . .
O4 C8 O3 125.1(3) . .
O4 C8 C9 117.5(3) . .
O3 C8 C9 117.3(3) . .
C10 C9 C14 120.4(3) . .
C10 C9 C8 120.6(3) . .
C14 C9 C8 118.9(3) . .
C9 C10 C11 120.2(3) . .
C12 C11 C10 118.1(3) . .
F2 C12 C13 118.3(4) . .
F2 C12 C11 118.4(3) . .
C13 C12 C11 123.3(4) . .
C12 C13 C14 118.0(4) . .
C13 C14 C9 120.0(3) . .
N1 C15 C16 177.0(4) . .
C15 C16 C17 115.8(3) . .
C15 C16 C18 124.9(3) . .
C17 C16 C18 119.0(3) . .
N2 C17 C16 176.9(3) . .
C20 C18 C16 120.6(3) . .
C20 C18 C19 117.1(3) . .
C16 C18 C19 122.2(3) . .
O5 C19 C20 124.1(3) . 2_666
O5 C19 C18 114.8(3) . .
C20 C19 C18 121.0(3) 2_666 .
C19 C20 C18 121.8(3) 2_666 .
O7 C22 O6 123.9(3) . .
O7 C22 C23 118.5(3) . .
O6 C22 C23 117.6(3) . .
C28 C23 C24 119.5(3) . .
C28 C23 C22 120.0(3) . .
C24 C23 C22 120.6(3) . .
C25 C24 C23 120.1(3) . .
C26 C25 C24 118.9(3) . .
F3 C26 C25 118.6(3) . .
F3 C26 C27 118.3(3) . .
C25 C26 C27 123.1(3) . .
C26 C27 C28 117.8(3) . .
C27 C28 C23 120.5(3) . .
O9 C29 O8 123.2(3) . .
O9 C29 C30 118.2(3) . .
O8 C29 C30 118.6(3) . .
C35 C30 C31 120.5(3) . .
C35 C30 C29 118.9(3) . .
C31 C30 C29 120.6(3) . .
C32 C31 C30 120.0(4) . .
C33 C32 C31 117.4(4) . .
F4 C33 C34 118.5(4) . .
F4 C33 C32 117.7(4) . .
C34 C33 C32 123.7(4) . .
C33 C34 C35 118.5(4) . .
C34 C35 C30 119.9(4) . .
O11 C36 O10 122.6(3) . .
O11 C36 C37 117.4(3) . .
O10 C36 C37 119.9(3) . .
C42 C37 C38 119.3(4) . .
C42 C37 C36 120.2(3) . .
C38 C37 C36 120.3(3) . .
C37 C38 C39 120.6(4) . .
C40 C39 C38 118.2(4) . .
C39 C40 F5 118.6(4) . .
C39 C40 C41 123.2(4) . .
F5 C40 C41 118.3(4) . .
C40 C41 C42 118.0(4) . .
C41 C42 C37 120.7(4) . .
O12 C43 O13 123.9(3) . .
O12 C43 C44 118.7(3) . .
O13 C43 C44 117.4(3) . .
C49 C44 C45 120.0(3) . .
C49 C44 C43 119.3(3) . .
C45 C44 C43 120.6(3) . .
C46 C45 C44 119.8(3) . .
C45 C46 C47 118.5(3) . .
F6 C47 C48 118.0(3) . .
F6 C47 C46 118.5(3) . .
C48 C47 C46 123.5(4) . .
C47 C48 C49 117.6(3) . .
C48 C49 C44 120.6(3) . .
N4 C50 C51 176.2(4) . .
C52 C51 C50 116.4(3) . .
C52 C51 C53 118.9(3) . .
C50 C51 C53 123.6(3) . .
N3 C52 C51 176.9(3) . .
C54 C53 C55 117.0(3) . .
C54 C53 C51 122.6(3) . .
C55 C53 C51 120.3(3) . .
O14 C54 C55 123.2(3) . 2_665
O14 C54 C53 115.7(3) . .
C55 C54 C53 121.0(3) 2_665 .
C54 C55 C53 122.0(3) 2_665 .
O16 C57 O15 122.6(3) . .
O16 C57 C58 118.5(3) . .
O15 C57 C58 118.8(3) . .
C63 C58 C59 120.1(3) . .
C63 C58 C57 119.8(3) . .
C59 C58 C57 120.0(3) . .
C58 C59 C60 119.7(3) . .
C61 C60 C59 118.4(3) . .
F7 C61 C60 118.0(3) . .
F7 C61 C62 119.1(3) . .
C60 C61 C62 122.9(3) . .
C63 C62 C61 117.9(3) . .
C62 C63 C58 120.9(3) . .
O18 C64 O17 123.2(3) . .
O18 C64 C65 119.1(3) . .
O17 C64 C65 117.7(3) . .
C66 C65 C70 120.2(3) . .
C66 C65 C64 120.2(3) . .
C70 C65 C64 119.6(3) . .
C67 C66 C65 119.9(4) . .
C68 C67 C66 118.5(4) . .
F8 C68 C67 119.9(4) . .
F8 C68 C69 117.1(4) . .
C67 C68 C69 123.0(4) . .
C70 C69 C68 118.6(4) . .
C69 C70 C65 119.7(4) . .

loop_
_geom_bond_atom_site_label_1
_geom_bond_atom_site_label_2
_geom_bond_distance
_geom_bond_site_symmetry_2
Ru1 O3 2.059(2) .
Ru1 O2 2.060(2) 2_756
Ru1 O4 2.066(2) 2_756
Ru1 O1 2.070(2) .
Ru1 N1 2.265(3) .
Ru1 Ru1 2.2889(6) 2_756
Ru2 O17 2.014(2) .
Ru2 O15 2.023(2) .
Ru2 O6 2.027(2) .
Ru2 O8 2.031(2) .
Ru2 N2 2.256(3) .
Ru2 Ru3 2.2906(5) .
Ru3 O9 2.019(2) .
Ru3 O16 2.019(2) .
Ru3 O18 2.027(2) .
Ru3 O7 2.029(2) .
Ru3 N3 2.211(3) .
Ru4 O11 2.024(2) 2_575
Ru4 O13 2.025(2) 2_575
Ru4 O12 2.026(2) .
Ru4 O10 2.031(2) .
Ru4 N4 2.214(3) .
Ru4 Ru4 2.2960(6) 2_575
F1 C5 1.350(5) .
F2 C12 1.352(5) .
F3 C26 1.353(4) .
F4 C33 1.348(4) .
F5 C40 1.358(5) .
F6 C47 1.349(4) .
F7 C61 1.339(4) .
F8 C68 1.347(4) .
O1 C1 1.272(4) .
O2 C1 1.267(4) .
O2 Ru1 2.060(2) 2_756
O3 C8 1.269(4) .
O4 C8 1.264(4) .
O4 Ru1 2.066(2) 2_756
O8 C29 1.280(4) .
O9 C29 1.258(4) .
O6 C22 1.270(4) .
O7 C22 1.268(4) .
O5 C19 1.362(4) .
O5 C21 1.423(4) .
O10 C36 1.277(4) .
O11 C36 1.274(4) .
O11 Ru4 2.024(2) 2_575
O12 C43 1.270(4) .
O13 C43 1.273(4) .
O13 Ru4 2.025(2) 2_575
O18 C64 1.273(4) .
O17 C64 1.282(4) .
O16 C57 1.278(4) .
O15 C57 1.281(4) .
O14 C56 1.379(5) .
O14 C54 1.379(4) .
N1 C15 1.143(4) .
N2 C17 1.152(4) .
N3 C52 1.147(4) .
N4 C50 1.158(4) .
C1 C2 1.489(5) .
C2 C7 1.383(5) .
C2 C3 1.388(5) .
C3 C4 1.386(6) .
C4 C5 1.370(6) .
C5 C6 1.354(7) .
C6 C7 1.378(6) .
C8 C9 1.495(5) .
C9 C10 1.377(5) .
C9 C14 1.398(5) .
C10 C11 1.389(5) .
C11 C12 1.378(5) .
C12 C13 1.373(6) .
C13 C14 1.386(6) .
C15 C16 1.411(4) .
C16 C17 1.416(4) .
C16 C18 1.428(5) .
C18 C20 1.413(4) .
C18 C19 1.436(4) .
C19 C20 1.370(5) 2_666
C20 C19 1.370(5) 2_666
C22 C23 1.482(5) .
C23 C28 1.390(5) .
C23 C24 1.400(5) .
C24 C25 1.375(5) .
C25 C26 1.363(5) .
C26 C27 1.379(5) .
C27 C28 1.389(5) .
C29 C30 1.483(4) .
C30 C35 1.396(5) .
C30 C31 1.400(5) .
C31 C32 1.394(5) .
C32 C33 1.388(6) .
C33 C34 1.374(6) .
C34 C35 1.381(5) .
C36 C37 1.480(5) .
C37 C42 1.386(5) .
C37 C38 1.386(5) .
C38 C39 1.389(5) .
C39 C40 1.357(6) .
C40 C41 1.380(6) .
C41 C42 1.383(6) .
C43 C44 1.480(5) .
C44 C49 1.391(5) .
C44 C45 1.397(5) .
C45 C46 1.378(5) .
C46 C47 1.379(5) .
C47 C48 1.374(5) .
C48 C49 1.387(5) .
C50 C51 1.400(4) .
C51 C52 1.390(4) .
C51 C53 1.472(4) .
C53 C54 1.400(4) .
C53 C55 1.402(4) .
C54 C55 1.386(5) 2_665
C55 C54 1.386(5) 2_665
C57 C58 1.475(5) .
C58 C63 1.391(5) .
C58 C59 1.395(5) .
C59 C60 1.394(5) .
C60 C61 1.374(5) .
C61 C62 1.397(5) .
C62 C63 1.370(5) .
C64 C65 1.481(4) .
C65 C66 1.393(5) .
C65 C70 1.393(5) .
C66 C67 1.382(5) .
C67 C68 1.363(6) .
C68 C69 1.382(6) .
C69 C70 1.377(5) .

loop_
_platon_squeeze_void_nr
_platon_squeeze_void_average_x
_platon_squeeze_void_average_y
_platon_squeeze_void_average_z
_platon_squeeze_void_volume
_platon_squeeze_void_count_electrons
1 0.011 0.489 0.005 1251.3 16.9
